data_7152192
loop_
_publ_author_name
'Lunazzi, Lodovico'
'Mancinelli, Michele'
'Mazzanti, Andrea'
'Lepri, Susan'
'Ruzziconi, Renzo'
'Schlosser, Manfred'

_publ_section_title
;
 Rotational barriers of biphenyls having heavy heteroatoms as
 ortho-substituents: experimental and theoretical determination of steric
 effects.
;
_journal_issue 9
_journal_name_full 'Organic &amp; biomolecular chemistry'
_journal_page_first 1847
_journal_page_last 1855
_journal_paper_doi 10.1039/c1ob06688a
_journal_volume 10
_journal_year 2012
_chemical_formula_sum 'C29 H31 O0.47 P Si'
_chemical_formula_weight 446.12
_chemical_name_common 'compound 9'
_chemical_name_systematic
;
3-(Dimethylisopropylsilyl)biphenyl-2-yl]diphenylphosphine
;
_space_group_IT_number 14
_symmetry_cell_setting monoclinic
_symmetry_space_group_name_Hall '-P 2yn'
_symmetry_space_group_name_H-M 'P 1 21/n 1'
_atom_sites_solution_hydrogens geom
_atom_sites_solution_primary direct
_atom_sites_solution_secondary difmap
_audit_creation_date 12/11/2010
_audit_creation_method SHELXL-97
_audit_update_record 09/29/2011
_cell_angle_alpha 90.00
_cell_angle_beta 91.7460(10)
_cell_angle_gamma 90.00
_cell_formula_units_Z 4
_cell_length_a 12.3538(14)
_cell_length_b 11.1227(12)
_cell_length_c 18.446(2)
_cell_measurement_temperature 296(2)
_cell_volume 2533.4(5)
_computing_structure_refinement 'SHELXL-97 (Sheldrick, 2008)'
_computing_structure_solution 'SHELXS-97 (Sheldrick, 2008)'
_diffrn_ambient_temperature 296(2)
_diffrn_measured_fraction_theta_full 1.000
_diffrn_measured_fraction_theta_max 1.000
_diffrn_measurement_device_type 'CCD are a detector'
_diffrn_measurement_method 'phi and omega scans'
_diffrn_radiation_monochromator graphite
_diffrn_radiation_source 'fine-focus sealed tube'
_diffrn_radiation_type MoK\a
_diffrn_radiation_wavelength 0.71073
_diffrn_reflns_av_R_equivalents 0.0194
_diffrn_reflns_av_sigmaI/netI 0.0145
_diffrn_reflns_limit_h_max 15
_diffrn_reflns_limit_h_min -15
_diffrn_reflns_limit_k_max 13
_diffrn_reflns_limit_k_min -13
_diffrn_reflns_limit_l_max 22
_diffrn_reflns_limit_l_min -22
_diffrn_reflns_number 25500
_diffrn_reflns_theta_full 25.00
_diffrn_reflns_theta_max 26.00
_diffrn_reflns_theta_min 1.96
_exptl_absorpt_coefficient_mu 0.172
_exptl_absorpt_correction_T_max 0.9747
_exptl_absorpt_correction_T_min 0.9503
_exptl_absorpt_correction_type empirical
_exptl_absorpt_process_details 'Bruker SADABS'
_exptl_crystal_colour colorless
_exptl_crystal_density_diffrn 1.170
_exptl_crystal_density_method 'not measured'
_exptl_crystal_description stick
_exptl_crystal_F_000 951
_exptl_crystal_size_max 0.30
_exptl_crystal_size_mid 0.15
_exptl_crystal_size_min 0.15
_refine_diff_density_max 0.627
_refine_diff_density_min -0.658
_refine_diff_density_rms 0.040
_refine_ls_extinction_method none
_refine_ls_goodness_of_fit_ref 1.033
_refine_ls_hydrogen_treatment constr
_refine_ls_matrix_type full
_refine_ls_number_parameters 294
_refine_ls_number_reflns 4987
_refine_ls_number_restraints 1
_refine_ls_restrained_S_all 1.045
_refine_ls_R_factor_all 0.0474
_refine_ls_R_factor_gt 0.0413
_refine_ls_shift/su_max 0.001
_refine_ls_shift/su_mean 0.000
_refine_ls_structure_factor_coef Fsqd
_refine_ls_weighting_details 'calc w=1/[\s^2^(Fo^2^)+(0.0566P)^2^+1.0484P] where P=(Fo^2^+2Fc^2^)/3'
_refine_ls_weighting_scheme calc
_refine_ls_wR_factor_gt 0.1099
_refine_ls_wR_factor_ref 0.1161
_reflns_number_gt 4337
_reflns_number_total 4987
_reflns_threshold_expression >2sigma(I)
_cod_data_source_file c1ob06688a.txt
_cod_data_source_block b5_f
_cod_original_sg_symbol_H-M 'P 21/n'
_cod_database_code 7152192

loop_
_symmetry_equiv_pos_as_xyz
'x, y, z'
'-x+1/2, y+1/2, -z+1/2'
'-x, -y, -z'
'x-1/2, -y-1/2, z-1/2'

loop_
_atom_site_label
_atom_site_type_symbol
_atom_site_fract_x
_atom_site_fract_y
_atom_site_fract_z
_atom_site_U_iso_or_equiv
_atom_site_adp_type
_atom_site_occupancy
_atom_site_symmetry_multiplicity
_atom_site_calc_flag
_atom_site_refinement_flags
_atom_site_disorder_assembly
_atom_site_disorder_group
P1 P 0.90857(3) 0.19519(4) 0.14167(2) 0.03916(13) Uani 1 1 d D . .
O1 O 0.9580(2) 0.07946(15) 0.16425(14) 0.0552(11) Uani 0.471(5) 1 d PD A 1
Si2 Si 0.82831(4) 0.24810(5) 0.46678(3) 0.04910(15) Uani 1 1 d . . .
C1 C 1.04242(12) 0.34743(14) 0.22520(8) 0.0358(3) Uani 1 1 d . . .
C2 C 0.99026(12) 0.33062(14) 0.15696(8) 0.0348(3) Uani 1 1 d . A .
C3 C 1.00450(14) 0.41704(16) 0.10323(9) 0.0429(4) Uani 1 1 d . . .
H3 H 0.9696 0.4074 0.0582 0.051 Uiso 1 1 calc R A .
C4 C 1.06928(15) 0.51670(16) 0.11551(9) 0.0464(4) Uani 1 1 d . A .
H4 H 1.0779 0.5731 0.0789 0.056 Uiso 1 1 calc R . .
C5 C 1.12099(14) 0.53230(16) 0.18194(10) 0.0468(4) Uani 1 1 d . . .
H5 H 1.1654 0.5987 0.1902 0.056 Uiso 1 1 calc R A .
C6 C 1.10671(14) 0.44862(17) 0.23657(9) 0.0453(4) Uani 1 1 d . A .
H6 H 1.1408 0.4604 0.2817 0.054 Uiso 1 1 calc R . .
C7 C 1.02707(13) 0.26226(15) 0.28691(8) 0.0383(4) Uani 1 1 d . A .
C8 C 1.08499(15) 0.15565(17) 0.29240(10) 0.0492(4) Uani 1 1 d . . .
H8 H 1.1339 0.1354 0.2570 0.059 Uiso 1 1 calc R A .
C9 C 1.06996(18) 0.07950(19) 0.35049(11) 0.0617(5) Uani 1 1 d . A .
H9 H 1.1099 0.0088 0.3547 0.074 Uiso 1 1 calc R . .
C10 C 0.99567(18) 0.10830(19) 0.40233(11) 0.0595(5) Uani 1 1 d . . .
H10 H 0.9856 0.0554 0.4406 0.071 Uiso 1 1 calc R A .
C11 C 0.93540(15) 0.21430(17) 0.39901(9) 0.0452(4) Uani 1 1 d . A .
C12 C 0.95401(14) 0.29040(16) 0.34026(9) 0.0416(4) Uani 1 1 d . . .
H12 H 0.9161 0.3625 0.3368 0.050 Uiso 1 1 calc R A .
C13 C 0.78141(14) 0.22927(16) 0.18419(9) 0.0424(4) Uani 1 1 d . A .
C14 C 0.72987(17) 0.1338(2) 0.21734(11) 0.0595(5) Uani 1 1 d . . .
H14 H 0.7611 0.0578 0.2165 0.071 Uiso 1 1 calc R A .
C15 C 0.6337(2) 0.1497(3) 0.25130(13) 0.0795(7) Uani 1 1 d . A .
H15 H 0.6001 0.0849 0.2732 0.095 Uiso 1 1 calc R . .
C16 C 0.58773(19) 0.2605(3) 0.25278(14) 0.0830(8) Uani 1 1 d . . .
H16 H 0.5227 0.2712 0.2761 0.100 Uiso 1 1 calc R A .
C17 C 0.6362(2) 0.3575(3) 0.22013(16) 0.0838(8) Uani 1 1 d . A .
H17 H 0.6037 0.4329 0.2209 0.101 Uiso 1 1 calc R . .
C18 C 0.73457(17) 0.3413(2) 0.18586(13) 0.0642(6) Uani 1 1 d . . .
H18 H 0.7683 0.4063 0.1642 0.077 Uiso 1 1 calc R A .
C19 C 0.87555(14) 0.19517(15) 0.04454(9) 0.0395(4) Uani 1 1 d . A .
C20 C 0.77453(16) 0.2223(2) 0.01397(11) 0.0561(5) Uani 1 1 d . . .
H20 H 0.7207 0.2533 0.0428 0.067 Uiso 1 1 calc R A .
C21 C 0.75334(18) 0.2036(2) -0.05951(12) 0.0680(6) Uani 1 1 d . A .
H21 H 0.6850 0.2209 -0.0794 0.082 Uiso 1 1 calc R . .
C22 C 0.8319(2) 0.1598(2) -0.10287(11) 0.0636(6) Uani 1 1 d . . .
H22 H 0.8171 0.1478 -0.1521 0.076 Uiso 1 1 calc R A .
C23 C 0.9326(2) 0.1337(2) -0.07381(11) 0.0625(5) Uani 1 1 d . A .
H23 H 0.9863 0.1044 -0.1033 0.075 Uiso 1 1 calc R . .
C24 C 0.95397(16) 0.15111(18) -0.00039(10) 0.0517(4) Uani 1 1 d . . .
H24 H 1.0223 0.1328 0.0191 0.062 Uiso 1 1 calc R A .
C25 C 0.89252(18) 0.26246(19) 0.56031(10) 0.0573(5) Uani 1 1 d . . .
H25 H 0.9345 0.1891 0.5698 0.069 Uiso 1 1 calc R . .
C26 C 0.8080(2) 0.2718(3) 0.61931(13) 0.0840(8) Uani 1 1 d . . .
H26A H 0.8441 0.2748 0.6661 0.126 Uiso 1 1 calc R . .
H26B H 0.7612 0.2030 0.6168 0.126 Uiso 1 1 calc R . .
H26C H 0.7659 0.3436 0.6119 0.126 Uiso 1 1 calc R . .
C27 C 0.9714(2) 0.3684(3) 0.56503(14) 0.0843(8) Uani 1 1 d . . .
H27A H 0.9318 0.4424 0.5606 0.126 Uiso 1 1 calc R . .
H27B H 1.0218 0.3627 0.5266 0.126 Uiso 1 1 calc R . .
H27C H 1.0102 0.3665 0.6109 0.126 Uiso 1 1 calc R . .
C28 C 0.7301(2) 0.1209(3) 0.46413(15) 0.0864(8) Uani 1 1 d . . .
H28A H 0.7004 0.1119 0.4157 0.130 Uiso 1 1 calc R . .
H28B H 0.6727 0.1371 0.4967 0.130 Uiso 1 1 calc R . .
H28C H 0.7666 0.0481 0.4786 0.130 Uiso 1 1 calc R . .
C29 C 0.75890(19) 0.3914(2) 0.44095(13) 0.0705(6) Uani 1 1 d . . .
H29A H 0.8119 0.4534 0.4349 0.106 Uiso 1 1 calc R . .
H29B H 0.7107 0.4142 0.4784 0.106 Uiso 1 1 calc R . .
H29C H 0.7184 0.3802 0.3962 0.106 Uiso 1 1 calc R . .

loop_
_atom_site_aniso_label
_atom_site_aniso_U_11
_atom_site_aniso_U_22
_atom_site_aniso_U_33
_atom_site_aniso_U_23
_atom_site_aniso_U_13
_atom_site_aniso_U_12
P1 0.0436(2) 0.0388(2) 0.0351(2) 0.00070(17) 0.00235(17) -0.00336(17)
O1 0.066(2) 0.0494(18) 0.0495(17) 0.0007(12) -0.0022(13) 0.0038(13)
Si2 0.0512(3) 0.0572(3) 0.0394(3) 0.0060(2) 0.0089(2) -0.0083(2)
C1 0.0323(7) 0.0419(8) 0.0334(7) 0.0028(6) 0.0042(6) 0.0027(6)
C2 0.0340(8) 0.0374(8) 0.0333(7) 0.0017(6) 0.0054(6) 0.0005(6)
C3 0.0499(9) 0.0464(9) 0.0325(8) 0.0043(7) 0.0030(7) -0.0030(8)
C4 0.0534(10) 0.0443(9) 0.0422(9) 0.0085(7) 0.0117(8) -0.0041(8)
C5 0.0428(9) 0.0451(10) 0.0528(10) 0.0002(8) 0.0061(8) -0.0099(7)
C6 0.0421(9) 0.0527(10) 0.0407(9) 0.0002(8) -0.0032(7) -0.0050(8)
C7 0.0379(8) 0.0446(9) 0.0323(8) 0.0044(7) -0.0027(6) -0.0017(7)
C8 0.0501(10) 0.0534(11) 0.0441(9) 0.0047(8) 0.0040(8) 0.0085(8)
C9 0.0713(13) 0.0533(12) 0.0606(12) 0.0164(9) 0.0063(10) 0.0172(10)
C10 0.0724(13) 0.0570(12) 0.0494(10) 0.0211(9) 0.0073(9) 0.0043(10)
C11 0.0484(9) 0.0503(10) 0.0369(8) 0.0082(7) 0.0029(7) -0.0037(8)
C12 0.0443(9) 0.0435(9) 0.0370(8) 0.0050(7) 0.0018(7) 0.0011(7)
C13 0.0431(9) 0.0476(10) 0.0366(8) -0.0025(7) 0.0044(7) -0.0069(7)
C14 0.0590(12) 0.0661(13) 0.0540(11) 0.0072(10) 0.0088(9) -0.0153(10)
C15 0.0655(14) 0.107(2) 0.0671(14) 0.0016(14) 0.0203(12) -0.0257(15)
C16 0.0516(12) 0.131(3) 0.0679(15) -0.0333(16) 0.0197(11) -0.0235(15)
C17 0.0608(14) 0.0861(18) 0.105(2) -0.0394(16) 0.0066(13) 0.0108(13)
C18 0.0571(12) 0.0539(12) 0.0824(15) -0.0088(11) 0.0141(11) -0.0024(10)
C19 0.0443(9) 0.0377(8) 0.0364(8) -0.0003(6) 0.0005(7) -0.0050(7)
C20 0.0469(10) 0.0742(13) 0.0469(10) 0.0008(9) -0.0006(8) 0.0024(9)
C21 0.0579(12) 0.0921(17) 0.0531(12) 0.0071(11) -0.0149(10) -0.0082(12)
C22 0.0855(15) 0.0671(13) 0.0377(9) -0.0009(9) -0.0054(10) -0.0173(12)
C23 0.0809(14) 0.0643(13) 0.0429(10) -0.0055(9) 0.0129(10) 0.0039(11)
C24 0.0521(10) 0.0588(11) 0.0442(9) -0.0017(8) 0.0025(8) 0.0058(9)
C25 0.0702(13) 0.0614(12) 0.0407(10) 0.0089(9) 0.0054(9) -0.0011(10)
C26 0.102(2) 0.104(2) 0.0476(12) -0.0039(12) 0.0198(12) -0.0128(16)
C27 0.0839(17) 0.102(2) 0.0656(14) 0.0031(14) -0.0112(13) -0.0279(15)
C28 0.0899(18) 0.0939(19) 0.0768(16) -0.0120(14) 0.0271(14) -0.0426(15)
C29 0.0601(13) 0.0874(17) 0.0647(13) 0.0142(12) 0.0117(10) 0.0161(12)

loop_
_atom_type_symbol
_atom_type_description
_atom_type_scat_dispersion_real
_atom_type_scat_dispersion_imag
_atom_type_scat_source
C C 0.0033 0.0016 'International Tables Vol C Tables 4.2.6.8 and 6.1.1.4'
H H 0.0000 0.0000 'International Tables Vol C Tables 4.2.6.8 and 6.1.1.4'
Si Si 0.0817 0.0704 'International Tables Vol C Tables 4.2.6.8 and 6.1.1.4'
P P 0.1023 0.0942 'International Tables Vol C Tables 4.2.6.8 and 6.1.1.4'
O O 0.0106 0.0060 'International Tables Vol C Tables 4.2.6.8 and 6.1.1.4'

loop_
_geom_angle_atom_site_label_1
_geom_angle_atom_site_label_2
_geom_angle_atom_site_label_3
_geom_angle
O1 P1 C13 114.50(13)
O1 P1 C19 110.75(12)
C13 P1 C19 104.68(8)
O1 P1 C2 116.88(13)
C13 P1 C2 103.99(7)
C19 P1 C2 104.90(7)
C28 Si2 C29 110.38(13)
C28 Si2 C25 110.13(11)
C29 Si2 C25 109.82(11)
C28 Si2 C11 107.49(10)
C29 Si2 C11 109.12(9)
C25 Si2 C11 109.86(9)
C6 C1 C2 119.07(14)
C6 C1 C7 118.86(14)
C2 C1 C7 122.01(14)
C3 C2 C1 118.61(15)
C3 C2 P1 122.57(12)
C1 C2 P1 118.81(11)
C4 C3 C2 121.40(15)
C4 C3 H3 119.3
C2 C3 H3 119.3
C5 C4 C3 119.88(16)
C5 C4 H4 120.1
C3 C4 H4 120.1
C4 C5 C6 119.78(16)
C4 C5 H5 120.1
C6 C5 H5 120.1
C5 C6 C1 121.24(16)
C5 C6 H6 119.4
C1 C6 H6 119.4
C8 C7 C12 119.02(15)
C8 C7 C1 121.28(15)
C12 C7 C1 119.69(14)
C9 C8 C7 119.94(17)
C9 C8 H8 120.0
C7 C8 H8 120.0
C8 C9 C10 120.09(18)
C8 C9 H9 120.0
C10 C9 H9 120.0
C9 C10 C11 122.01(17)
C9 C10 H10 119.0
C11 C10 H10 119.0
C10 C11 C12 116.43(17)
C10 C11 Si2 121.59(13)
C12 C11 Si2 121.86(14)
C7 C12 C11 122.48(16)
C7 C12 H12 118.8
C11 C12 H12 118.8
C18 C13 C14 118.96(18)
C18 C13 P1 124.66(14)
C14 C13 P1 116.38(15)
C15 C14 C13 121.2(2)
C15 C14 H14 119.4
C13 C14 H14 119.4
C16 C15 C14 119.7(2)
C16 C15 H15 120.2
C14 C15 H15 120.2
C15 C16 C17 120.9(2)
C15 C16 H16 119.5
C17 C16 H16 119.5
C16 C17 C18 119.4(2)
C16 C17 H17 120.3
C18 C17 H17 120.3
C13 C18 C17 119.9(2)
C13 C18 H18 120.0
C17 C18 H18 120.0
C24 C19 C20 118.12(16)
C24 C19 P1 116.64(13)
C20 C19 P1 124.78(14)
C19 C20 C21 120.31(19)
C19 C20 H20 119.8
C21 C20 H20 119.8
C22 C21 C20 120.6(2)
C22 C21 H21 119.7
C20 C21 H21 119.7
C21 C22 C23 119.93(18)
C21 C22 H22 120.0
C23 C22 H22 120.0
C22 C23 C24 119.8(2)
C22 C23 H23 120.1
C24 C23 H23 120.1
C19 C24 C23 121.24(18)
C19 C24 H24 119.4
C23 C24 H24 119.4
C27 C25 C26 110.7(2)
C27 C25 Si2 111.55(14)
C26 C25 Si2 112.26(17)
C27 C25 H25 107.4
C26 C25 H25 107.4
Si2 C25 H25 107.4
C25 C26 H26A 109.5
C25 C26 H26B 109.5
H26A C26 H26B 109.5
C25 C26 H26C 109.5
H26A C26 H26C 109.5
H26B C26 H26C 109.5
C25 C27 H27A 109.5
C25 C27 H27B 109.5
H27A C27 H27B 109.5
C25 C27 H27C 109.5
H27A C27 H27C 109.5
H27B C27 H27C 109.5
Si2 C28 H28A 109.5
Si2 C28 H28B 109.5
H28A C28 H28B 109.5
Si2 C28 H28C 109.5
H28A C28 H28C 109.5
H28B C28 H28C 109.5
Si2 C29 H29A 109.5
Si2 C29 H29B 109.5
H29A C29 H29B 109.5
Si2 C29 H29C 109.5
H29A C29 H29C 109.5
H29B C29 H29C 109.5

loop_
_geom_bond_atom_site_label_1
_geom_bond_atom_site_label_2
_geom_bond_distance
P1 O1 1.4790(10)
P1 C13 1.8171(18)
P1 C19 1.8252(17)
P1 C2 1.8302(16)
Si2 C28 1.864(2)
Si2 C29 1.865(2)
Si2 C25 1.884(2)
Si2 C11 1.8855(19)
C1 C6 1.390(2)
C1 C2 1.409(2)
C1 C7 1.497(2)
C2 C3 1.396(2)
C3 C4 1.382(2)
C3 H3 0.9300
C4 C5 1.375(3)
C4 H4 0.9300
C5 C6 1.387(2)
C5 H5 0.9300
C6 H6 0.9300
C7 C8 1.387(2)
C7 C12 1.391(2)
C8 C9 1.383(3)
C8 H8 0.9300
C9 C10 1.383(3)
C9 H9 0.9300
C10 C11 1.395(3)
C10 H10 0.9300
C11 C12 1.400(2)
C12 H12 0.9300
C13 C18 1.375(3)
C13 C14 1.390(3)
C14 C15 1.371(3)
C14 H14 0.9300
C15 C16 1.357(4)
C15 H15 0.9300
C16 C17 1.381(4)
C16 H16 0.9300
C17 C18 1.399(3)
C17 H17 0.9300
C18 H18 0.9300
C19 C24 1.384(2)
C19 C20 1.387(3)
C20 C21 1.388(3)
C20 H20 0.9300
C21 C22 1.366(3)
C21 H21 0.9300
C22 C23 1.370(3)
C22 H22 0.9300
C23 C24 1.386(3)
C23 H23 0.9300
C24 H24 0.9300
C25 C27 1.530(3)
C25 C26 1.534(3)
C25 H25 0.9800
C26 H26A 0.9600
C26 H26B 0.9600
C26 H26C 0.9600
C27 H27A 0.9600
C27 H27B 0.9600
C27 H27C 0.9600
C28 H28A 0.9600
C28 H28B 0.9600
C28 H28C 0.9600
C29 H29A 0.9600
C29 H29B 0.9600
C29 H29C 0.9600

loop_
_geom_torsion_atom_site_label_1
_geom_torsion_atom_site_label_2
_geom_torsion_atom_site_label_3
_geom_torsion_atom_site_label_4
_geom_torsion
C6 C1 C2 C3 -0.5(2)
C7 C1 C2 C3 176.92(15)
C6 C1 C2 P1 178.44(12)
C7 C1 C2 P1 -4.2(2)
O1 P1 C2 C3 131.31(18)
C13 P1 C2 C3 -101.43(14)
C19 P1 C2 C3 8.23(16)
O1 P1 C2 C1 -47.55(18)
C13 P1 C2 C1 79.70(13)
C19 P1 C2 C1 -170.63(12)
C1 C2 C3 C4 0.9(2)
P1 C2 C3 C4 -178.01(13)
C2 C3 C4 C5 -0.2(3)
C3 C4 C5 C6 -0.8(3)
C4 C5 C6 C1 1.2(3)
C2 C1 C6 C5 -0.6(2)
C7 C1 C6 C5 -178.03(16)
C6 C1 C7 C8 -100.7(2)
C2 C1 C7 C8 81.9(2)
C6 C1 C7 C12 78.8(2)
C2 C1 C7 C12 -98.62(19)
C12 C7 C8 C9 -0.3(3)
C1 C7 C8 C9 179.24(18)
C7 C8 C9 C10 1.3(3)
C8 C9 C10 C11 -1.2(3)
C9 C10 C11 C12 0.0(3)
C9 C10 C11 Si2 176.20(17)
C28 Si2 C11 C10 -56.2(2)
C29 Si2 C11 C10 -175.92(17)
C25 Si2 C11 C10 63.63(19)
C28 Si2 C11 C12 119.79(18)
C29 Si2 C11 C12 0.07(19)
C25 Si2 C11 C12 -120.38(16)
C8 C7 C12 C11 -0.9(3)
C1 C7 C12 C11 179.54(16)
C10 C11 C12 C7 1.1(3)
Si2 C11 C12 C7 -175.14(13)
O1 P1 C13 C18 163.4(2)
C19 P1 C13 C18 -75.17(18)
C2 P1 C13 C18 34.66(19)
O1 P1 C13 C14 -16.2(2)
C19 P1 C13 C14 105.21(15)
C2 P1 C13 C14 -144.96(14)
C18 C13 C14 C15 0.1(3)
P1 C13 C14 C15 179.72(17)
C13 C14 C15 C16 -0.1(4)
C14 C15 C16 C17 0.4(4)
C15 C16 C17 C18 -0.8(4)
C14 C13 C18 C17 -0.4(3)
P1 C13 C18 C17 179.95(18)
C16 C17 C18 C13 0.8(4)
O1 P1 C19 C24 -45.2(2)
C13 P1 C19 C24 -169.12(14)
C2 P1 C19 C24 81.72(15)
O1 P1 C19 C20 126.8(2)
C13 P1 C19 C20 2.94(18)
C2 P1 C19 C20 -106.22(17)
C24 C19 C20 C21 1.0(3)
P1 C19 C20 C21 -170.93(17)
C19 C20 C21 C22 -1.0(4)
C20 C21 C22 C23 0.3(4)
C21 C22 C23 C24 0.4(3)
C20 C19 C24 C23 -0.4(3)
P1 C19 C24 C23 172.21(16)
C22 C23 C24 C19 -0.3(3)
C28 Si2 C25 C27 -178.43(19)
C29 Si2 C25 C27 -56.7(2)
C11 Si2 C25 C27 63.36(19)
C28 Si2 C25 C26 -53.5(2)
C29 Si2 C25 C26 68.24(19)
C11 Si2 C25 C26 -171.74(17)
